data_4127475
loop_
_publ_author_name
'Falcone, Marta'
'Scopelliti, Rosario'
'Mazzanti, Marinella'

_publ_section_title
;
 CO<sub>2</sub> and CO/H<sub>2</sub> Conversion to Methoxide by a
 Uranium(IV) Hydride.
;
_journal_issue 24
_journal_name_full 'Journal of the American Chemical Society'
_journal_page_first 9570
_journal_page_last 9577
_journal_paper_doi 10.1021/jacs.9b02235
_journal_volume 141
_journal_year 2019
_chemical_formula_moiety 'C76 H170 K2 N2 O25 Si6 U2'
_chemical_formula_sum 'C76 H170 K2 N2 O25 Si6 U2'
_chemical_formula_weight 2234.93
_space_group_crystal_system monoclinic
_space_group_IT_number 14
_space_group_name_Hall '-P 2ybc'
_space_group_name_H-M_alt 'P 1 21/c 1'
_symmetry_space_group_name_Hall '-P 2ybc'
_symmetry_space_group_name_H-M 'P 1 21/c 1'
_atom_sites_solution_hydrogens geom
_atom_sites_solution_primary dual
_atom_sites_solution_secondary difmap
_audit_creation_method SHELXL-2018/3
_cell_angle_alpha 90
_cell_angle_beta 94.406(2)
_cell_angle_gamma 90
_cell_formula_units_Z 4
_cell_length_a 23.8521(7)
_cell_length_b 13.9941(4)
_cell_length_c 33.3790(8)
_cell_measurement_reflns_used 16609
_cell_measurement_temperature 139.99(10)
_cell_measurement_theta_max 73.5060
_cell_measurement_theta_min 3.3440
_cell_volume 11108.6(5)
_computing_cell_refinement 'CrysAlisPro 1.171.39.46 (Rigaku OD, 2018)'
_computing_data_collection 'CrysAlisPro 1.171.39.46 (Rigaku OD, 2018)'
_computing_data_reduction 'CrysAlisPro 1.171.39.46 (Rigaku OD, 2018)'
_computing_molecular_graphics 'Mercury 3.10.3 (CCDC, 2018)'
_computing_publication_material 'CIFTab (Sheldrick, 2015)'
_computing_structure_refinement 'SHELXL-2018/3 (Sheldrick, 2018)'
_computing_structure_solution 'SHELXT 2018/2 (Sheldrick, 2018)'
_diffrn_ambient_environment N~2~
_diffrn_ambient_temperature 139.99(10)
_diffrn_detector 'CCD plate'
_diffrn_detector_area_resol_mean 5.2817
_diffrn_detector_type AtlasS2
_diffrn_measured_fraction_theta_full 0.991
_diffrn_measured_fraction_theta_max 0.991
_diffrn_measurement_device 'four-circle diffractometer'
_diffrn_measurement_device_type 'SuperNova, Dual, Cu at home/near, AtlasS2'
_diffrn_radiation_monochromator mirror
_diffrn_radiation_probe x-ray
_diffrn_radiation_type 'Cu K\a'
_diffrn_radiation_wavelength 1.54184
_diffrn_reflns_av_R_equivalents 0.1174
_diffrn_reflns_av_unetI/netI 0.1082
_diffrn_reflns_Laue_measured_fraction_full 0.991
_diffrn_reflns_Laue_measured_fraction_max 0.991
_diffrn_reflns_limit_h_max 24
_diffrn_reflns_limit_h_min -28
_diffrn_reflns_limit_k_max 16
_diffrn_reflns_limit_k_min -16
_diffrn_reflns_limit_l_max 37
_diffrn_reflns_limit_l_min -39
_diffrn_reflns_number 67482
_diffrn_reflns_point_group_measured_fraction_full 0.991
_diffrn_reflns_point_group_measured_fraction_max 0.991
_diffrn_reflns_theta_full 66.601
_diffrn_reflns_theta_max 66.601
_diffrn_reflns_theta_min 2.655
_diffrn_source 'micro-focus sealed X-ray tube'
_diffrn_source_type 'SuperNova (Cu) X-ray Source'
_exptl_absorpt_coefficient_mu 9.921
_exptl_absorpt_correction_T_max 0.755
_exptl_absorpt_correction_T_min 0.252
_exptl_absorpt_correction_type gaussian
_exptl_absorpt_process_details
;
CrysAlisPro 1.171.39.46 (Rigaku Oxford Diffraction, 2018)
Numerical absorption correction based on gaussian integration over
a multifaceted crystal model.
Empirical absorption correction using spherical harmonics,
 implemented in SCALE3 ABSPACK scaling algorithm.
;
_exptl_crystal_colour yellow
_exptl_crystal_density_diffrn 1.336
_exptl_crystal_description prism
_exptl_crystal_F_000 4584
_exptl_crystal_size_max 0.239
_exptl_crystal_size_mid 0.093
_exptl_crystal_size_min 0.076
_refine_diff_density_max 7.762
_refine_diff_density_min -2.150
_refine_diff_density_rms 0.284
_refine_ls_extinction_method none
_refine_ls_goodness_of_fit_ref 1.080
_refine_ls_hydrogen_treatment constr
_refine_ls_matrix_type full
_refine_ls_number_parameters 1102
_refine_ls_number_reflns 19457
_refine_ls_number_restraints 216
_refine_ls_restrained_S_all 1.077
_refine_ls_R_factor_all 0.1268
_refine_ls_R_factor_gt 0.0976
_refine_ls_shift/su_max 0.001
_refine_ls_shift/su_mean 0.000
_refine_ls_structure_factor_coef Fsqd
_refine_ls_weighting_details 'w=1/[\s^2^(Fo^2^)+(0.1320P)^2^+118.9176P] where P=(Fo^2^+2Fc^2^)/3'
_refine_ls_weighting_scheme calc
_refine_ls_wR_factor_gt 0.2384
_refine_ls_wR_factor_ref 0.2647
_reflns_Friedel_coverage 0.000
_reflns_number_gt 14088
_reflns_number_total 19457
_reflns_threshold_expression 'I > 2\s(I)'
_cod_data_source_file ja9b02235_si_004.cif
_cod_data_source_block mf566
_cod_database_code 4127475
_shelx_shelxl_version_number 2018/3
_shelx_space_group_comment
;
The symmetry employed for this shelxl refinement is uniquely defined
by the following loop, which should always be used as a source of
symmetry information in preference to the above space-group names.
They are only intended as comments.
;
_shelx_estimated_absorpt_t_min 0.200
_shelx_estimated_absorpt_t_max 0.519

loop_
_space_group_symop_operation_xyz
'x, y, z'
'-x, y+1/2, -z+1/2'
'-x, -y, -z'
'x, -y-1/2, z-1/2'

loop_
_atom_site_label
_atom_site_type_symbol
_atom_site_fract_x
_atom_site_fract_y
_atom_site_fract_z
_atom_site_U_iso_or_equiv
_atom_site_adp_type
_atom_site_occupancy
_atom_site_site_symmetry_order
_atom_site_calc_flag
_atom_site_refinement_flags_posn
_atom_site_refinement_flags_adp
_atom_site_refinement_flags_occupancy
_atom_site_disorder_assembly
_atom_site_disorder_group
U1 U 0.26383(2) 0.50555(3) 0.35389(2) 0.03002(15) Uani 1 1 d . . . . .
U2 U 0.25045(2) 0.47241(3) 0.25109(2) 0.03006(15) Uani 1 1 d . . . . .
K1 K 0.25884(13) 0.5670(2) 0.45747(8) 0.0344(6) Uani 1 1 d . . . . .
K2 K 0.24041(13) 0.4365(2) 0.14475(9) 0.0348(6) Uani 1 1 d . . . . .
Si1 Si 0.33055(18) 0.3538(3) 0.44140(12) 0.0366(8) Uani 1 1 d . . . . .
Si2 Si 0.12938(17) 0.5331(3) 0.40797(12) 0.0358(8) Uani 1 1 d . . . . .
Si3 Si 0.32435(18) 0.7341(3) 0.40304(11) 0.0385(9) Uani 1 1 d . . . . .
Si4 Si 0.14821(19) 0.6040(3) 0.17569(11) 0.0402(9) Uani 1 1 d . . . . .
Si5 Si 0.37278(17) 0.5230(3) 0.18619(12) 0.0356(8) Uani 1 1 d . . . . .
Si6 Si 0.2176(2) 0.2363(3) 0.19531(12) 0.0431(10) Uani 1 1 d D U . . .
O1 O 0.3041(4) 0.4158(8) 0.4042(3) 0.038(2) Uani 1 1 d . . . . .
O2 O 0.3970(5) 0.3266(8) 0.4406(3) 0.046(3) Uani 1 1 d . . . . .
O3 O 0.2990(5) 0.2517(8) 0.4481(3) 0.047(3) Uani 1 1 d . . . . .
O4 O 0.3267(5) 0.4262(8) 0.4804(3) 0.040(2) Uani 1 1 d . . . . .
O21 O 0.1877(4) 0.5230(8) 0.3882(3) 0.039(2) Uani 1 1 d . . . . .
O22 O 0.0903(5) 0.4362(8) 0.4076(3) 0.046(3) Uani 1 1 d . . . . .
O23 O 0.1469(4) 0.5550(7) 0.4558(3) 0.038(2) Uani 1 1 d . . . . .
O24 O 0.0881(5) 0.6156(8) 0.3875(3) 0.048(3) Uani 1 1 d . . . . .
O41 O 0.3004(4) 0.6336(7) 0.3862(3) 0.035(2) Uani 1 1 d . . . . .
O42 O 0.3108(5) 0.7341(7) 0.4508(3) 0.046(3) Uani 1 1 d . . . . .
O43 O 0.2932(5) 0.8277(8) 0.3838(3) 0.047(3) Uani 1 1 d . . . . .
O44 O 0.3908(5) 0.7501(8) 0.3986(4) 0.054(3) Uani 1 1 d . . . . .
O61 O 0.1890(5) 0.5411(7) 0.2060(3) 0.036(2) Uani 1 1 d . . . . .
O62 O 0.0814(5) 0.5953(8) 0.1830(3) 0.047(3) Uani 1 1 d . . . . .
O63 O 0.1613(5) 0.7162(9) 0.1743(3) 0.053(3) Uani 1 1 d . . . . .
O64 O 0.1602(5) 0.5647(7) 0.1305(3) 0.040(2) Uani 1 1 d . . . . .
O81 O 0.3210(4) 0.5100(8) 0.2141(3) 0.037(2) Uani 1 1 d . . . . .
O82 O 0.3928(5) 0.6325(9) 0.1804(3) 0.050(3) Uani 1 1 d . . . . .
O83 O 0.3483(4) 0.4785(7) 0.1428(3) 0.037(2) Uani 1 1 d . . . . .
O84 O 0.4299(5) 0.4647(10) 0.2000(4) 0.052(3) Uani 1 1 d . . . . .
O101 O 0.2352(4) 0.3361(7) 0.2157(3) 0.036(2) Uani 1 1 d . . . . .
O102 O 0.1849(13) 0.2631(17) 0.1517(5) 0.043(5) Uani 0.451(17) 1 d D U P A 2
O103 O 0.2628(7) 0.1514(12) 0.2057(6) 0.050(4) Uani 0.549(17) 1 d D U P A 1
O104 O 0.1533(7) 0.2031(15) 0.2050(5) 0.051(4) Uani 0.549(17) 1 d D U P A 1
O105 O 0.2060(10) 0.2575(15) 0.1468(4) 0.045(5) Uani 0.549(17) 1 d D U P A 1
O106 O 0.2725(8) 0.1794(17) 0.1788(6) 0.051(5) Uani 0.451(17) 1 d D U P A 2
O107 O 0.1889(9) 0.1563(14) 0.2231(7) 0.049(4) Uani 0.451(17) 1 d D U P A 2
O121 O 0.2483(5) 0.5743(7) 0.2974(3) 0.046(3) Uani 1 1 d . . . . .
N121 N 0.2291(6) 0.3814(9) 0.3110(4) 0.045(3) Uani 1 1 d . . . . .
N122 N 0.3215(6) 0.4030(9) 0.3045(4) 0.044(3) Uani 1 1 d . . . . .
C1 C 0.4296(8) 0.2437(14) 0.4330(6) 0.054(4) Uani 1 1 d . . . . .
C2 C 0.4897(10) 0.2775(17) 0.4313(7) 0.077(6) Uani 1 1 d . . . . .
H2A H 0.501306 0.312722 0.455895 0.115 Uiso 1 1 calc R U . . .
H2B H 0.492173 0.319436 0.407977 0.115 Uiso 1 1 calc R U . . .
H2C H 0.514384 0.222189 0.428843 0.115 Uiso 1 1 calc R U . . .
C3 C 0.4080(11) 0.1967(16) 0.3941(7) 0.076(6) Uani 1 1 d . . . . .
H3A H 0.402346 0.245344 0.373027 0.114 Uiso 1 1 calc R U . . .
H3B H 0.372190 0.164790 0.397762 0.114 Uiso 1 1 calc R U . . .
H3C H 0.435440 0.149508 0.386172 0.114 Uiso 1 1 calc R U . . .
C4 C 0.4279(10) 0.1703(15) 0.4670(6) 0.070(6) Uani 1 1 d . . . . .
H4A H 0.389001 0.150214 0.469478 0.105 Uiso 1 1 calc R U . . .
H4B H 0.443049 0.199133 0.492324 0.105 Uiso 1 1 calc R U . . .
H4C H 0.450710 0.114570 0.460933 0.105 Uiso 1 1 calc R U . . .
C5 C 0.2416(7) 0.2257(12) 0.4472(5) 0.047(4) Uani 1 1 d . . . . .
C6 C 0.2062(8) 0.3052(13) 0.4611(6) 0.056(4) Uani 1 1 d . . . . .
H6A H 0.199428 0.351993 0.439438 0.083 Uiso 1 1 calc R U . . .
H6B H 0.225735 0.336281 0.484517 0.083 Uiso 1 1 calc R U . . .
H6C H 0.170213 0.279516 0.468528 0.083 Uiso 1 1 calc R U . . .
C7 C 0.2216(10) 0.1950(16) 0.4043(6) 0.073(6) Uani 1 1 d . . . . .
H7A H 0.246491 0.144944 0.395337 0.110 Uiso 1 1 calc R U . . .
H7B H 0.222386 0.250111 0.386288 0.110 Uiso 1 1 calc R U . . .
H7C H 0.183131 0.170265 0.404029 0.110 Uiso 1 1 calc R U . . .
C8 C 0.2398(9) 0.1395(14) 0.4752(7) 0.071(6) Uani 1 1 d . . . . .
H8A H 0.254732 0.157723 0.502265 0.106 Uiso 1 1 calc R U . . .
H8B H 0.262651 0.087723 0.465209 0.106 Uiso 1 1 calc R U . . .
H8C H 0.200843 0.117798 0.475976 0.106 Uiso 1 1 calc R U . . .
C9 C 0.3528(9) 0.4219(14) 0.5208(4) 0.054(5) Uani 1 1 d . . . . .
C10 C 0.3507(9) 0.3195(14) 0.5371(6) 0.063(5) Uani 1 1 d . . . . .
H10A H 0.369660 0.276258 0.519411 0.094 Uiso 1 1 calc R U . . .
H10B H 0.311429 0.299769 0.538130 0.094 Uiso 1 1 calc R U . . .
H10C H 0.369689 0.317140 0.564189 0.094 Uiso 1 1 calc R U . . .
C11 C 0.3143(9) 0.4859(15) 0.5471(6) 0.063(5) Uani 1 1 d . . . . .
H11A H 0.275591 0.461982 0.544231 0.094 Uiso 1 1 calc R U . . .
H11B H 0.315052 0.552309 0.537789 0.094 Uiso 1 1 calc R U . . .
H11C H 0.328576 0.482831 0.575374 0.094 Uiso 1 1 calc R U . . .
C12 C 0.4117(9) 0.4602(16) 0.5219(6) 0.066(6) Uani 1 1 d . . . . .
H12A H 0.411333 0.523083 0.508985 0.099 Uiso 1 1 calc R U . . .
H12B H 0.435225 0.416360 0.507671 0.099 Uiso 1 1 calc R U . . .
H12C H 0.426928 0.466284 0.549943 0.099 Uiso 1 1 calc R U . . .
C21 C 0.0492(8) 0.3975(15) 0.3794(5) 0.060(5) Uani 1 1 d . . . . .
C22 C 0.0674(11) 0.4175(17) 0.3360(6) 0.075(6) Uani 1 1 d . . . . .
H22A H 0.107806 0.405824 0.335335 0.113 Uiso 1 1 calc R U . . .
H22B H 0.059074 0.484122 0.328713 0.113 Uiso 1 1 calc R U . . .
H22C H 0.046605 0.374980 0.316805 0.113 Uiso 1 1 calc R U . . .
C23 C 0.0483(13) 0.2900(17) 0.3879(8) 0.096(9) Uani 1 1 d . . . . .
H23A H 0.049075 0.279310 0.416940 0.145 Uiso 1 1 calc R U . . .
H23B H 0.081243 0.259851 0.377392 0.145 Uiso 1 1 calc R U . . .
H23C H 0.013978 0.261940 0.374761 0.145 Uiso 1 1 calc R U . . .
C24 C -0.0048(9) 0.443(2) 0.3848(8) 0.087(8) Uani 1 1 d . . . . .
H24A H -0.000969 0.512380 0.382575 0.131 Uiso 1 1 calc R U . . .
H24B H -0.016788 0.426758 0.411423 0.131 Uiso 1 1 calc R U . . .
H24C H -0.032967 0.420038 0.364082 0.131 Uiso 1 1 calc R U . . .
C25 C 0.1126(8) 0.5577(13) 0.4893(5) 0.051(4) Uani 1 1 d . . . . .
C26 C 0.0979(11) 0.4601(15) 0.5025(6) 0.070(6) Uani 1 1 d . . . . .
H26A H 0.132267 0.421724 0.506655 0.106 Uiso 1 1 calc R U . . .
H26B H 0.072410 0.430073 0.481743 0.106 Uiso 1 1 calc R U . . .
H26C H 0.079483 0.463985 0.527641 0.106 Uiso 1 1 calc R U . . .
C27 C 0.1487(11) 0.609(2) 0.5229(7) 0.107(12) Uani 1 1 d . . . . .
H27A H 0.165864 0.665896 0.511952 0.161 Uiso 1 1 calc R U . . .
H27B H 0.178237 0.565694 0.533990 0.161 Uiso 1 1 calc R U . . .
H27C H 0.124892 0.627913 0.544242 0.161 Uiso 1 1 calc R U . . .
C28 C 0.0605(10) 0.617(2) 0.4799(7) 0.095(9) Uani 1 1 d . . . . .
H28A H 0.038113 0.588205 0.457019 0.142 Uiso 1 1 calc R U . . .
H28B H 0.071126 0.681849 0.473116 0.142 Uiso 1 1 calc R U . . .
H28C H 0.038154 0.617798 0.503332 0.142 Uiso 1 1 calc R U . . .
C29 C 0.0991(7) 0.7101(13) 0.3724(5) 0.050(4) Uani 1 1 d . . . . .
C30 C 0.1475(9) 0.7579(15) 0.3989(6) 0.068(5) Uani 1 1 d . . . . .
H30A H 0.183167 0.726343 0.394290 0.102 Uiso 1 1 calc R U . . .
H30B H 0.140178 0.751873 0.427228 0.102 Uiso 1 1 calc R U . . .
H30C H 0.149844 0.825682 0.391791 0.102 Uiso 1 1 calc R U . . .
C31 C 0.0473(9) 0.7654(15) 0.3744(8) 0.082(7) Uani 1 1 d . . . . .
H31A H 0.027155 0.743034 0.397138 0.122 Uiso 1 1 calc R U . . .
H31B H 0.023470 0.757043 0.349425 0.122 Uiso 1 1 calc R U . . .
H31C H 0.056637 0.833229 0.378079 0.122 Uiso 1 1 calc R U . . .
C32 C 0.1172(10) 0.7001(17) 0.3295(6) 0.074(6) Uani 1 1 d . . . . .
H32A H 0.085570 0.676305 0.311857 0.111 Uiso 1 1 calc R U . . .
H32B H 0.148685 0.655132 0.329383 0.111 Uiso 1 1 calc R U . . .
H32C H 0.128992 0.762625 0.319887 0.111 Uiso 1 1 calc R U . . .
C41 C 0.3108(9) 0.8113(12) 0.4794(5) 0.056(5) Uani 1 1 d . . . . .
C42 C 0.3211(10) 0.7686(14) 0.5203(5) 0.067(6) Uani 1 1 d . . . . .
H42A H 0.357295 0.735226 0.522214 0.100 Uiso 1 1 calc R U . . .
H42B H 0.290964 0.723269 0.524906 0.100 Uiso 1 1 calc R U . . .
H42C H 0.321717 0.819411 0.540519 0.100 Uiso 1 1 calc R U . . .
C43 C 0.2516(9) 0.8557(15) 0.4752(5) 0.067(5) Uani 1 1 d . . . . .
H43A H 0.224430 0.810433 0.485019 0.100 Uiso 1 1 calc R U . . .
H43B H 0.241201 0.870226 0.446857 0.100 Uiso 1 1 calc R U . . .
H43C H 0.251327 0.914710 0.490988 0.100 Uiso 1 1 calc R U . . .
C44 C 0.3535(9) 0.8892(14) 0.4719(6) 0.066(6) Uani 1 1 d . . . . .
H44A H 0.349065 0.908630 0.443619 0.099 Uiso 1 1 calc R U . . .
H44B H 0.391616 0.864535 0.478170 0.099 Uiso 1 1 calc R U . . .
H44C H 0.347210 0.944381 0.489040 0.099 Uiso 1 1 calc R U . . .
C45 C 0.2998(8) 0.8813(11) 0.3467(5) 0.051(4) Uani 1 1 d . . . . .
C46 C 0.3148(9) 0.8142(15) 0.3145(4) 0.063(5) Uani 1 1 d . . . . .
H46A H 0.288630 0.760163 0.313122 0.094 Uiso 1 1 calc R U . . .
H46B H 0.353233 0.790725 0.320656 0.094 Uiso 1 1 calc R U . . .
H46C H 0.312475 0.847678 0.288665 0.094 Uiso 1 1 calc R U . . .
C47 C 0.2447(9) 0.9282(17) 0.3370(6) 0.069(6) Uani 1 1 d . . . . .
H47A H 0.237227 0.973183 0.358443 0.104 Uiso 1 1 calc R U . . .
H47B H 0.215059 0.879610 0.334639 0.104 Uiso 1 1 calc R U . . .
H47C H 0.245470 0.962734 0.311514 0.104 Uiso 1 1 calc R U . . .
C48 C 0.3433(11) 0.9570(14) 0.3571(6) 0.071(7) Uani 1 1 d . . . . .
H48A H 0.377196 0.927288 0.370108 0.107 Uiso 1 1 calc R U . . .
H48B H 0.328322 1.003518 0.375472 0.107 Uiso 1 1 calc R U . . .
H48C H 0.352775 0.989613 0.332530 0.107 Uiso 1 1 calc R U . . .
C49 C 0.4398(9) 0.6922(16) 0.4086(7) 0.068(6) Uani 1 1 d . . . . .
C50 C 0.4705(12) 0.687(2) 0.3707(8) 0.096(8) Uani 1 1 d . . . . .
H50A H 0.478782 0.752138 0.361804 0.143 Uiso 1 1 calc R U . . .
H50B H 0.446841 0.654608 0.349618 0.143 Uiso 1 1 calc R U . . .
H50C H 0.505709 0.651855 0.376048 0.143 Uiso 1 1 calc R U . . .
C51 C 0.4258(9) 0.5929(18) 0.4245(7) 0.073(6) Uani 1 1 d . . . . .
H51A H 0.406340 0.555504 0.402804 0.110 Uiso 1 1 calc R U . . .
H51B H 0.401427 0.599479 0.446653 0.110 Uiso 1 1 calc R U . . .
H51C H 0.460606 0.560283 0.434063 0.110 Uiso 1 1 calc R U . . .
C52 C 0.4756(11) 0.7481(19) 0.4408(8) 0.088(8) Uani 1 1 d . . . . .
H52A H 0.458914 0.742478 0.466671 0.133 Uiso 1 1 calc R U . . .
H52B H 0.476951 0.815523 0.433082 0.133 Uiso 1 1 calc R U . . .
H52C H 0.513830 0.721911 0.443352 0.133 Uiso 1 1 calc R U . . .
C61 C 0.0477(9) 0.5149(13) 0.1930(6) 0.057(5) Uani 1 1 d . . . . .
C62 C 0.0672(8) 0.4254(14) 0.1721(7) 0.064(5) Uani 1 1 d . . . . .
H62A H 0.100079 0.398639 0.187512 0.096 Uiso 1 1 calc R U . . .
H62B H 0.077219 0.441952 0.144982 0.096 Uiso 1 1 calc R U . . .
H62C H 0.036776 0.378188 0.170216 0.096 Uiso 1 1 calc R U . . .
C63 C 0.0529(10) 0.5012(18) 0.2384(7) 0.075(6) Uani 1 1 d . . . . .
H63A H 0.046126 0.562284 0.251561 0.112 Uiso 1 1 calc R U . . .
H63B H 0.090842 0.478504 0.246948 0.112 Uiso 1 1 calc R U . . .
H63C H 0.025192 0.454136 0.245891 0.112 Uiso 1 1 calc R U . . .
C64 C -0.0119(9) 0.5406(17) 0.1774(8) 0.075(6) Uani 1 1 d . . . . .
H64A H -0.013872 0.546162 0.148019 0.112 Uiso 1 1 calc R U . . .
H64B H -0.022441 0.601710 0.189010 0.112 Uiso 1 1 calc R U . . .
H64C H -0.037766 0.490614 0.185003 0.112 Uiso 1 1 calc R U . . .
C65 C 0.1545(8) 0.7952(13) 0.2012(6) 0.057(5) Uani 1 1 d . . . . .
C66 C 0.1926(11) 0.7767(17) 0.2383(6) 0.086(8) Uani 1 1 d . . . . .
H66A H 0.231686 0.774417 0.231248 0.129 Uiso 1 1 calc R U . . .
H66B H 0.182617 0.715478 0.250138 0.129 Uiso 1 1 calc R U . . .
H66C H 0.188288 0.828077 0.257788 0.129 Uiso 1 1 calc R U . . .
C67 C 0.0940(10) 0.8069(17) 0.2120(8) 0.083(7) Uani 1 1 d . . . . .
H67A H 0.084028 0.753550 0.229031 0.125 Uiso 1 1 calc R U . . .
H67B H 0.068847 0.807545 0.187342 0.125 Uiso 1 1 calc R U . . .
H67C H 0.090297 0.867199 0.226461 0.125 Uiso 1 1 calc R U . . .
C68 C 0.1741(13) 0.8820(16) 0.1795(8) 0.096(9) Uani 1 1 d . . . . .
H68A H 0.160076 0.878906 0.151135 0.144 Uiso 1 1 calc R U . . .
H68B H 0.215271 0.883720 0.181518 0.144 Uiso 1 1 calc R U . . .
H68C H 0.159632 0.939758 0.191703 0.144 Uiso 1 1 calc R U . . .
C69 C 0.1438(8) 0.6047(13) 0.0912(5) 0.052(4) Uani 1 1 d . . . . .
C70 C 0.0880(10) 0.6534(17) 0.0902(6) 0.074(6) Uani 1 1 d . . . . .
H70A H 0.090445 0.708263 0.108531 0.111 Uiso 1 1 calc R U . . .
H70B H 0.059671 0.608462 0.098641 0.111 Uiso 1 1 calc R U . . .
H70C H 0.077233 0.675528 0.062842 0.111 Uiso 1 1 calc R U . . .
C71 C 0.1910(10) 0.6748(16) 0.0810(6) 0.072(6) Uani 1 1 d . . . . .
H71A H 0.227440 0.642261 0.084420 0.108 Uiso 1 1 calc R U . . .
H71B H 0.191169 0.729995 0.099099 0.108 Uiso 1 1 calc R U . . .
H71C H 0.184202 0.696396 0.053158 0.108 Uiso 1 1 calc R U . . .
C72 C 0.1430(10) 0.5195(16) 0.0621(5) 0.068(6) Uani 1 1 d . . . . .
H72A H 0.116015 0.471691 0.070058 0.102 Uiso 1 1 calc R U . . .
H72B H 0.180595 0.490914 0.062802 0.102 Uiso 1 1 calc R U . . .
H72C H 0.131940 0.541608 0.034729 0.102 Uiso 1 1 calc R U . . .
C81 C 0.3625(11) 0.7214(13) 0.1765(6) 0.068(6) Uani 1 1 d . . . . .
C82 C 0.3548(10) 0.7544(17) 0.2198(7) 0.075(6) Uani 1 1 d . . . . .
H82A H 0.391655 0.767720 0.233726 0.113 Uiso 1 1 calc R U . . .
H82B H 0.335998 0.703973 0.234126 0.113 Uiso 1 1 calc R U . . .
H82C H 0.331818 0.812530 0.219118 0.113 Uiso 1 1 calc R U . . .
C83 C 0.4027(12) 0.7917(16) 0.1586(8) 0.093(8) Uani 1 1 d . . . . .
H83A H 0.410361 0.770646 0.131597 0.139 Uiso 1 1 calc R U . . .
H83B H 0.438043 0.794163 0.175690 0.139 Uiso 1 1 calc R U . . .
H83C H 0.385605 0.855371 0.157180 0.139 Uiso 1 1 calc R U . . .
C84 C 0.3081(11) 0.7108(17) 0.1514(7) 0.082(7) Uani 1 1 d . . . . .
H84A H 0.282327 0.670798 0.165594 0.123 Uiso 1 1 calc R U . . .
H84B H 0.315064 0.680782 0.125712 0.123 Uiso 1 1 calc R U . . .
H84C H 0.291173 0.773961 0.146374 0.123 Uiso 1 1 calc R U . . .
C85 C 0.3788(7) 0.4530(13) 0.1077(5) 0.046(4) Uani 1 1 d . . . . .
C86 C 0.4165(9) 0.5371(15) 0.0955(6) 0.062(5) Uani 1 1 d . . . . .
H86A H 0.446939 0.547226 0.116503 0.094 Uiso 1 1 calc R U . . .
H86B H 0.393785 0.595284 0.092173 0.094 Uiso 1 1 calc R U . . .
H86C H 0.432547 0.521730 0.070115 0.094 Uiso 1 1 calc R U . . .
C87 C 0.3297(9) 0.4412(14) 0.0732(6) 0.062(5) Uani 1 1 d . . . . .
H87A H 0.308099 0.500764 0.070402 0.092 Uiso 1 1 calc R U . . .
H87B H 0.304776 0.389007 0.080109 0.092 Uiso 1 1 calc R U . . .
H87C H 0.345778 0.426577 0.047759 0.092 Uiso 1 1 calc R U . . .
C88 C 0.4088(10) 0.3654(15) 0.1150(6) 0.072(6) Uani 1 1 d . . . . .
H88A H 0.383429 0.317302 0.124976 0.107 Uiso 1 1 calc R U . . .
H88B H 0.440343 0.376007 0.135076 0.107 Uiso 1 1 calc R U . . .
H88C H 0.423084 0.342829 0.089925 0.107 Uiso 1 1 calc R U . . .
C89 C 0.4846(8) 0.4935(18) 0.2198(6) 0.066(6) Uani 1 1 d . . . . .
C90 C 0.4769(9) 0.5618(16) 0.2540(6) 0.068(6) Uani 1 1 d . . . . .
H90A H 0.454829 0.530736 0.273869 0.102 Uiso 1 1 calc R U . . .
H90B H 0.457121 0.619108 0.243610 0.102 Uiso 1 1 calc R U . . .
H90C H 0.513792 0.579920 0.266682 0.102 Uiso 1 1 calc R U . . .
C91 C 0.5195(9) 0.542(2) 0.1901(7) 0.097(10) Uani 1 1 d . . . . .
H91A H 0.500000 0.598849 0.179447 0.145 Uiso 1 1 calc R U . . .
H91B H 0.525291 0.497417 0.167966 0.145 Uiso 1 1 calc R U . . .
H91C H 0.555984 0.559607 0.203425 0.145 Uiso 1 1 calc R U . . .
C92 C 0.5092(9) 0.401(2) 0.2346(8) 0.089(8) Uani 1 1 d . . . . .
H92A H 0.509292 0.355627 0.212218 0.134 Uiso 1 1 calc R U . . .
H92B H 0.486740 0.374980 0.255418 0.134 Uiso 1 1 calc R U . . .
H92C H 0.547909 0.411398 0.245881 0.134 Uiso 1 1 calc R U . . .
C101 C 0.1721(6) 0.2073(10) 0.1160(4) 0.050(4) Uani 1 1 d D U . . .
C102 C 0.1127(8) 0.2405(17) 0.1073(7) 0.075(6) Uani 1 1 d D U . . .
H10D H 0.112082 0.310283 0.104762 0.113 Uiso 1 1 calc R U . . .
H10E H 0.090218 0.221366 0.129375 0.113 Uiso 1 1 calc R U . . .
H10F H 0.096854 0.211677 0.082202 0.113 Uiso 1 1 calc R U . . .
C103 C 0.2044(10) 0.2336(17) 0.0806(6) 0.076(6) Uani 1 1 d D U . . .
H10G H 0.242130 0.205739 0.083956 0.115 Uiso 1 1 calc R U . . .
H10H H 0.207289 0.303270 0.078803 0.115 Uiso 1 1 calc R U . . .
H10I H 0.184686 0.208804 0.055864 0.115 Uiso 1 1 calc R U . . .
C104 C 0.1746(10) 0.1012(10) 0.1228(6) 0.068(6) Uani 1 1 d D U . . .
H10J H 0.160021 0.086126 0.148715 0.101 Uiso 1 1 calc R U . . .
H10K H 0.213647 0.079522 0.122828 0.101 Uiso 1 1 calc R U . . .
H10L H 0.151706 0.068777 0.101241 0.101 Uiso 1 1 calc R U . . .
C105 C 0.3222(7) 0.1391(11) 0.1985(4) 0.062(4) Uani 1 1 d D U . . .
C106 C 0.3427(16) 0.098(2) 0.1605(7) 0.121(10) Uani 1 1 d D U . . .
H10M H 0.318135 0.118995 0.137379 0.181 Uiso 1 1 calc R U . . .
H10N H 0.341937 0.027658 0.162026 0.181 Uiso 1 1 calc R U . . .
H10O H 0.381206 0.119172 0.157557 0.181 Uiso 1 1 calc R U . . .
C107 C 0.3276(13) 0.0604(13) 0.2289(6) 0.085(7) Uani 1 1 d D U . . .
H10P H 0.296110 0.015744 0.224113 0.127 Uiso 1 1 calc R U . . .
H10Q H 0.327015 0.087467 0.255969 0.127 Uiso 1 1 calc R U . . .
H10R H 0.363091 0.026376 0.226612 0.127 Uiso 1 1 calc R U . . .
C108 C 0.3578(10) 0.2224(14) 0.2126(7) 0.078(6) Uani 1 1 d D U . . .
H10S H 0.348296 0.241449 0.239504 0.117 Uiso 1 1 calc R U . . .
H10T H 0.350912 0.275976 0.193978 0.117 Uiso 1 1 calc R U . . .
H10U H 0.397596 0.204282 0.213538 0.117 Uiso 1 1 calc R U . . .
C109 C 0.1340(8) 0.1585(12) 0.2400(5) 0.067(4) Uani 1 1 d D U . . .
C110 C 0.1558(12) 0.0839(18) 0.2685(8) 0.099(8) Uani 1 1 d D U . . .
H11D H 0.196629 0.090766 0.273322 0.149 Uiso 1 1 calc R U . . .
H11E H 0.146966 0.020639 0.257095 0.149 Uiso 1 1 calc R U . . .
H11F H 0.138203 0.090964 0.293902 0.149 Uiso 1 1 calc R U . . .
C111 C 0.1200(12) 0.2475(16) 0.2613(7) 0.089(7) Uani 1 1 d D U . . .
H11G H 0.108687 0.297166 0.241647 0.134 Uiso 1 1 calc R U . . .
H11H H 0.153136 0.269113 0.278107 0.134 Uiso 1 1 calc R U . . .
H11I H 0.089127 0.234962 0.278313 0.134 Uiso 1 1 calc R U . . .
C112 C 0.0828(11) 0.119(2) 0.2165(7) 0.098(8) Uani 1 1 d D U . . .
H11J H 0.089991 0.053240 0.208620 0.147 Uiso 1 1 calc R U . . .
H11K H 0.074408 0.158252 0.192366 0.147 Uiso 1 1 calc R U . . .
H11L H 0.050777 0.120964 0.233149 0.147 Uiso 1 1 calc R U . . .
C121 C 0.2803(9) 0.3418(13) 0.3110(5) 0.054(5) Uani 1 1 d . . . . .
C122 C 0.2894(9) 0.2343(13) 0.3164(6) 0.060(5) Uani 1 1 d . . . . .
H12D H 0.255346 0.205152 0.325629 0.090 Uiso 1 1 calc R U . . .
H12E H 0.321081 0.222959 0.336271 0.090 Uiso 1 1 calc R U . . .
H12F H 0.297592 0.205842 0.290630 0.090 Uiso 1 1 calc R U . . .
C123 C 0.3804(8) 0.3733(14) 0.3040(5) 0.058(5) Uani 1 1 d . . . . .
H12G H 0.393764 0.386098 0.277120 0.070 Uiso 1 1 calc R U . . .
H12H H 0.383493 0.303783 0.309141 0.070 Uiso 1 1 calc R U . . .
C124 C 0.4167(8) 0.4270(19) 0.3356(6) 0.070(6) Uani 1 1 d . . . . .
H12I H 0.404842 0.411365 0.362283 0.105 Uiso 1 1 calc R U . . .
H12J H 0.412753 0.495862 0.330906 0.105 Uiso 1 1 calc R U . . .
H12K H 0.456147 0.408478 0.334098 0.105 Uiso 1 1 calc R U . . .

loop_
_atom_site_aniso_label
_atom_site_aniso_U_11
_atom_site_aniso_U_22
_atom_site_aniso_U_33
_atom_site_aniso_U_23
_atom_site_aniso_U_13
_atom_site_aniso_U_12
U1 0.0411(3) 0.0263(2) 0.0227(2) -0.00194(16) 0.00280(17) -0.00167(18)
U2 0.0398(3) 0.0278(3) 0.0224(2) -0.00157(16) 0.00054(17) 0.00189(18)
K1 0.0430(16) 0.0328(15) 0.0278(13) -0.0012(11) 0.0045(12) -0.0098(12)
K2 0.0378(16) 0.0350(16) 0.0309(14) -0.0048(11) -0.0012(12) 0.0004(12)
Si1 0.048(2) 0.0253(19) 0.0365(19) 0.0048(15) 0.0047(16) 0.0026(16)
Si2 0.040(2) 0.037(2) 0.0310(19) -0.0007(16) 0.0014(16) -0.0058(16)
Si3 0.052(2) 0.033(2) 0.0296(18) -0.0007(15) -0.0010(16) -0.0120(17)
Si4 0.055(3) 0.035(2) 0.0301(18) -0.0009(16) 0.0004(17) 0.0111(18)
Si5 0.036(2) 0.039(2) 0.0322(19) -0.0053(16) 0.0044(16) -0.0028(16)
Si6 0.068(3) 0.0252(19) 0.036(2) -0.0007(16) 0.0013(18) -0.0043(18)
O1 0.048(6) 0.038(6) 0.027(5) 0.000(4) 0.003(4) -0.005(5)
O2 0.044(6) 0.042(6) 0.051(6) 0.004(5) 0.007(5) 0.005(5)
O3 0.053(7) 0.041(6) 0.046(6) -0.001(5) 0.005(5) 0.004(5)
O4 0.053(6) 0.042(6) 0.027(5) 0.008(4) 0.005(4) 0.007(5)
O21 0.039(6) 0.044(6) 0.034(5) -0.001(4) 0.000(4) 0.002(4)
O22 0.048(6) 0.046(7) 0.044(6) -0.004(5) 0.003(5) -0.012(5)
O23 0.034(5) 0.042(6) 0.037(5) -0.004(4) 0.000(4) -0.001(4)
O24 0.055(7) 0.036(6) 0.055(7) 0.007(5) 0.007(5) 0.000(5)
O41 0.046(6) 0.032(5) 0.027(4) -0.002(4) 0.004(4) -0.006(4)
O42 0.076(8) 0.030(5) 0.033(5) -0.009(4) 0.002(5) -0.006(5)
O43 0.069(8) 0.037(6) 0.037(5) 0.004(5) 0.010(5) -0.008(5)
O44 0.059(7) 0.042(7) 0.058(7) 0.004(5) -0.005(6) -0.020(5)
O61 0.057(6) 0.028(5) 0.023(4) -0.003(4) -0.001(4) 0.013(4)
O62 0.045(6) 0.044(6) 0.052(6) -0.001(5) -0.002(5) 0.014(5)
O63 0.070(8) 0.048(7) 0.043(6) -0.003(5) 0.008(5) 0.010(6)
O64 0.053(6) 0.040(6) 0.028(5) 0.008(4) 0.002(4) 0.009(5)
O81 0.033(5) 0.046(6) 0.033(5) -0.001(4) 0.002(4) 0.005(4)
O82 0.049(7) 0.057(7) 0.046(6) -0.018(5) 0.011(5) -0.007(5)
O83 0.043(6) 0.036(6) 0.034(5) -0.009(4) 0.007(4) -0.009(4)
O84 0.039(6) 0.072(8) 0.044(6) -0.005(6) 0.001(5) 0.011(6)
O101 0.055(6) 0.023(5) 0.030(5) -0.006(4) 0.005(4) -0.003(4)
O102 0.055(11) 0.035(9) 0.037(9) -0.012(8) -0.001(9) 0.006(9)
O103 0.081(9) 0.029(7) 0.038(8) -0.001(7) -0.004(8) 0.002(7)
O104 0.076(10) 0.040(8) 0.037(8) 0.003(7) 0.004(8) -0.015(8)
O105 0.065(11) 0.028(8) 0.041(8) -0.017(7) -0.002(8) -0.006(8)
O106 0.077(10) 0.038(9) 0.039(9) 0.000(8) 0.001(9) 0.005(9)
O107 0.074(10) 0.029(8) 0.045(8) 0.010(7) 0.004(8) -0.005(8)
O121 0.064(7) 0.028(5) 0.045(6) -0.002(5) 0.003(5) 0.009(5)
N121 0.069(9) 0.030(7) 0.036(6) -0.001(5) 0.009(6) -0.010(6)
N122 0.061(8) 0.033(7) 0.040(7) -0.012(5) 0.006(6) 0.006(6)
C1 0.054(10) 0.053(11) 0.056(10) 0.004(8) 0.011(8) 0.009(8)
C2 0.084(16) 0.073(15) 0.075(14) 0.018(12) 0.014(11) 0.019(12)
C3 0.101(17) 0.055(12) 0.071(13) -0.010(10) -0.008(12) 0.011(12)
C4 0.083(15) 0.058(12) 0.068(12) 0.019(10) 0.004(11) 0.012(11)
C5 0.051(10) 0.037(9) 0.053(9) 0.006(7) 0.000(7) -0.007(7)
C6 0.060(11) 0.051(11) 0.057(10) 0.009(8) 0.015(8) 0.012(8)
C7 0.096(17) 0.062(13) 0.062(12) -0.014(10) 0.005(11) -0.008(12)
C8 0.071(13) 0.048(11) 0.096(16) 0.022(11) 0.017(11) -0.002(9)
C9 0.084(13) 0.055(10) 0.021(7) -0.004(7) -0.007(7) 0.010(9)
C10 0.083(14) 0.049(11) 0.053(10) 0.008(8) -0.010(10) 0.013(10)
C11 0.060(12) 0.069(13) 0.063(12) -0.005(10) 0.022(9) 0.020(10)
C12 0.065(12) 0.075(13) 0.054(11) 0.013(10) -0.018(10) -0.019(10)
C21 0.061(12) 0.070(13) 0.048(10) -0.002(9) 0.002(8) -0.026(10)
C22 0.115(19) 0.071(14) 0.040(10) -0.015(10) 0.012(10) -0.028(13)
C23 0.15(2) 0.065(15) 0.075(15) -0.012(12) -0.002(15) -0.054(16)
C24 0.048(12) 0.14(2) 0.077(15) -0.031(15) -0.001(11) -0.024(13)
C25 0.060(11) 0.053(11) 0.042(9) -0.006(7) 0.026(8) -0.005(8)
C26 0.112(18) 0.053(12) 0.050(11) 0.004(9) 0.034(11) -0.013(11)
C27 0.097(18) 0.16(3) 0.068(14) -0.071(17) 0.050(13) -0.075(19)
C28 0.090(17) 0.11(2) 0.095(17) 0.033(15) 0.066(14) 0.053(15)
C29 0.050(10) 0.046(10) 0.053(9) 0.009(8) -0.007(8) 0.004(7)
C30 0.084(15) 0.053(12) 0.069(12) 0.004(10) 0.014(11) -0.016(10)
C31 0.067(14) 0.048(12) 0.13(2) 0.010(13) -0.011(13) 0.014(10)
C32 0.092(16) 0.067(14) 0.060(12) 0.019(10) -0.010(11) 0.005(12)
C41 0.098(15) 0.037(9) 0.030(8) -0.005(7) -0.015(8) -0.001(9)
C42 0.120(18) 0.049(11) 0.028(8) -0.012(7) -0.013(9) -0.005(11)
C43 0.096(16) 0.062(12) 0.041(9) -0.010(9) 0.003(9) -0.009(11)
C44 0.088(15) 0.045(11) 0.062(11) -0.015(9) -0.009(10) -0.024(10)
C45 0.084(13) 0.030(8) 0.038(8) 0.022(7) -0.007(8) -0.014(8)
C46 0.100(15) 0.065(12) 0.022(7) 0.014(7) 0.003(8) 0.001(11)
C47 0.084(15) 0.075(14) 0.048(10) 0.018(10) 0.006(10) -0.002(11)
C48 0.117(19) 0.045(10) 0.049(11) 0.011(8) -0.016(11) -0.017(11)
C49 0.073(14) 0.066(13) 0.066(12) 0.009(10) 0.000(10) -0.017(11)
C50 0.11(2) 0.078(17) 0.10(2) -0.013(15) 0.037(16) -0.026(15)
C51 0.052(11) 0.094(17) 0.074(14) 0.020(13) 0.006(10) 0.004(11)
C52 0.095(18) 0.084(18) 0.083(16) -0.002(14) -0.017(14) -0.002(14)
C61 0.064(12) 0.042(10) 0.063(11) 0.004(8) 0.001(9) 0.008(8)
C62 0.055(11) 0.052(11) 0.086(14) -0.005(10) 0.005(10) -0.012(9)
C63 0.074(14) 0.086(17) 0.065(13) 0.000(12) 0.009(11) 0.003(12)
C64 0.063(13) 0.075(15) 0.086(16) 0.000(12) 0.003(11) 0.013(11)
C65 0.063(11) 0.044(10) 0.061(11) 0.000(8) -0.011(9) 0.005(8)
C66 0.13(2) 0.067(14) 0.058(12) -0.028(11) -0.020(13) 0.021(14)
C67 0.074(15) 0.062(14) 0.113(19) -0.020(13) 0.000(13) 0.020(11)
C68 0.16(3) 0.044(12) 0.089(17) -0.002(12) 0.043(17) 0.000(14)
C69 0.071(12) 0.044(10) 0.040(8) -0.001(7) -0.012(8) 0.002(8)
C70 0.091(16) 0.087(16) 0.041(9) 0.008(10) -0.016(10) 0.024(13)
C71 0.096(16) 0.071(14) 0.050(10) 0.012(10) 0.018(10) -0.015(12)
C72 0.100(17) 0.076(14) 0.029(8) 0.001(8) 0.006(9) 0.009(12)
C81 0.119(18) 0.028(9) 0.064(12) -0.010(8) 0.050(12) -0.006(10)
C82 0.082(15) 0.070(14) 0.077(14) -0.031(12) 0.023(11) -0.001(11)
C83 0.13(2) 0.046(12) 0.105(19) -0.003(12) 0.035(17) -0.027(13)
C84 0.106(19) 0.065(14) 0.079(15) 0.004(12) 0.028(14) 0.013(13)
C85 0.051(10) 0.056(10) 0.034(8) -0.008(7) 0.015(7) 0.006(8)
C86 0.081(14) 0.065(12) 0.046(10) -0.013(9) 0.037(10) -0.006(10)
C87 0.081(14) 0.059(12) 0.046(10) -0.002(8) 0.018(9) 0.007(10)
C88 0.108(18) 0.061(13) 0.048(10) -0.006(9) 0.016(11) 0.017(12)
C89 0.043(10) 0.103(17) 0.052(11) 0.013(11) 0.003(8) 0.007(10)
C90 0.058(12) 0.089(16) 0.054(11) 0.005(10) -0.014(9) -0.024(11)
C91 0.046(12) 0.18(3) 0.062(14) 0.015(16) 0.003(10) 0.008(15)
C92 0.058(13) 0.11(2) 0.098(18) 0.004(16) -0.011(12) 0.029(13)
C101 0.066(9) 0.040(7) 0.043(7) -0.008(6) -0.001(7) -0.003(7)
C102 0.068(13) 0.068(13) 0.089(15) 0.001(12) -0.006(11) 0.006(10)
C103 0.090(15) 0.070(13) 0.074(13) -0.022(11) 0.036(11) 0.002(11)
C104 0.109(16) 0.035(9) 0.057(10) -0.019(8) -0.006(10) -0.015(10)
C105 0.094(10) 0.044(8) 0.046(8) -0.004(7) -0.002(8) 0.003(8)
C106 0.23(3) 0.075(17) 0.067(14) -0.017(13) 0.054(17) -0.028(19)
C107 0.15(2) 0.040(11) 0.061(12) 0.006(9) 0.012(13) 0.008(12)
C108 0.106(17) 0.064(13) 0.067(12) -0.021(10) 0.028(12) 0.010(12)
C109 0.098(10) 0.053(9) 0.052(8) 0.003(7) 0.019(8) -0.018(8)
C110 0.102(18) 0.081(16) 0.112(19) -0.006(15) -0.008(16) 0.017(14)
C111 0.108(18) 0.085(17) 0.075(14) -0.012(13) 0.011(13) 0.002(14)
C112 0.14(2) 0.085(17) 0.067(13) 0.009(13) -0.010(14) -0.029(16)
C121 0.086(14) 0.044(10) 0.032(8) 0.000(7) 0.005(8) 0.005(9)
C122 0.086(14) 0.040(10) 0.056(10) 0.006(8) 0.020(10) 0.000(9)
C123 0.065(12) 0.061(12) 0.048(9) 0.010(8) -0.006(8) 0.014(9)
C124 0.050(11) 0.109(18) 0.051(11) -0.014(11) 0.002(9) 0.003(11)

loop_
_atom_type_symbol
_atom_type_description
_atom_type_scat_dispersion_real
_atom_type_scat_dispersion_imag
_atom_type_scat_source
C C 0.0181 0.0091 'International Tables Vol C Tables 4.2.6.8 and 6.1.1.4'
H H 0.0000 0.0000 'International Tables Vol C Tables 4.2.6.8 and 6.1.1.4'
K K 0.3868 1.0657 'International Tables Vol C Tables 4.2.6.8 and 6.1.1.4'
N N 0.0311 0.0180 'International Tables Vol C Tables 4.2.6.8 and 6.1.1.4'
O O 0.0492 0.0322 'International Tables Vol C Tables 4.2.6.8 and 6.1.1.4'
Si Si 0.2541 0.3302 'International Tables Vol C Tables 4.2.6.8 and 6.1.1.4'
U U -4.3638 13.4090 'International Tables Vol C Tables 4.2.6.8 and 6.1.1.4'

loop_
_exptl_crystal_face_index_h
_exptl_crystal_face_index_k
_exptl_crystal_face_index_l
_exptl_crystal_face_perp_dist
-1 -3 -20 0.0475
-14 1 10 0.0240
-8 2 19 0.0207
-6 2 20 0.0210
0 -3 -21 0.0472
13 -2 9 0.0358
7 7 7 0.0759
-14 -1 -6 0.0348
7 -8 3 0.0997
-8 -7 -7 0.0982
-5 9 -1 0.1059
-13 0 -9 0.0392
10 7 -4 0.0958
-11 -6 2 0.0942
-7 -1 20 0.0379
8 1 -20 0.0612
-2 0 -21 0.0429
15 -3 0 0.0390
-9 6 10 0.0685
14 -3 -8 0.0429

loop_
_geom_angle_atom_site_label_1
_geom_angle_atom_site_label_2
_geom_angle_atom_site_label_3
_geom_angle
O121 U1 O21 108.2(4)
O121 U1 O41 95.8(4)
O21 U1 O41 88.2(4)
O121 U1 O1 161.8(4)
O21 U1 O1 89.8(4)
O41 U1 O1 87.6(3)
O121 U1 N121 76.5(4)
O21 U1 N121 97.5(4)
O41 U1 N121 171.5(4)
O1 U1 N121 98.7(4)
O121 U1 N122 75.9(4)
O21 U1 N122 149.3(4)
O41 U1 N122 122.2(4)
O1 U1 N122 87.1(4)
N121 U1 N122 53.1(5)
O121 U1 C121 86.4(4)
O21 U1 C121 120.9(5)
O41 U1 C121 148.7(5)
O1 U1 C121 81.5(4)
N121 U1 C121 29.3(5)
N122 U1 C121 28.5(5)
O121 U1 U2 35.1(3)
O21 U1 U2 120.5(2)
O41 U1 U2 126.2(2)
O1 U1 U2 131.9(3)
N121 U1 U2 45.4(3)
N122 U1 U2 47.3(3)
C121 U1 U2 51.4(3)
O121 U1 K1 137.2(3)
O21 U1 K1 52.3(3)
O41 U1 K1 51.7(2)
O1 U1 K1 57.1(3)
N121 U1 K1 136.7(3)
N122 U1 K1 142.2(3)
C121 U1 K1 136.2(3)
U2 U1 K1 170.53(5)
O121 U2 O81 108.0(4)
O121 U2 O61 98.7(4)
O81 U2 O61 90.6(4)
O121 U2 O101 160.7(4)
O81 U2 O101 90.4(4)
O61 U2 O101 86.6(3)
O121 U2 N121 74.7(4)
O81 U2 N121 141.9(4)
O61 U2 N121 127.2(5)
O101 U2 N121 87.3(4)
O121 U2 N122 78.3(4)
O81 U2 N122 89.3(4)
O61 U2 N122 176.8(4)
O101 U2 N122 96.6(4)
N121 U2 N122 53.4(5)
O121 U2 C121 86.3(5)
O81 U2 C121 113.2(5)
O61 U2 C121 153.0(5)
O101 U2 C121 80.9(4)
N121 U2 C121 29.1(5)
N122 U2 C121 28.7(5)
O121 U2 U1 35.5(3)
O81 U2 U1 120.2(2)
O61 U2 U1 128.1(2)
O101 U2 U1 129.2(2)
N121 U2 U1 43.1(3)
N122 U2 U1 49.6(3)
C121 U2 U1 51.0(4)
O121 U2 K2 145.1(3)
O81 U2 K2 58.5(3)
O61 U2 K2 53.3(3)
O101 U2 K2 50.6(2)
N121 U2 K2 137.1(3)
N122 U2 K2 129.0(3)
C121 U2 K2 128.3(4)
U1 U2 K2 178.50(5)
O4 K1 O42 113.8(4)
O4 K1 O23 123.5(4)
O42 K1 O23 121.6(4)
O4 K1 O41 104.2(3)
O42 K1 O41 56.0(3)
O23 K1 O41 114.9(3)
O4 K1 O21 113.1(3)
O42 K1 O21 112.1(3)
O23 K1 O21 55.4(3)
O41 K1 O21 67.0(3)
O4 K1 O1 53.5(3)
O42 K1 O1 112.1(3)
O23 K1 O1 110.2(3)
O41 K1 O1 64.4(3)
O21 K1 O1 65.5(3)
O4 K1 Si3 111.9(3)
O42 K1 Si3 28.2(2)
O23 K1 Si3 121.9(3)
O41 K1 Si3 27.7(2)
O21 K1 Si3 89.1(2)
O1 K1 Si3 88.1(2)
O4 K1 Si2 123.3(3)
O42 K1 Si2 119.3(3)
O23 K1 Si2 28.1(2)
O41 K1 Si2 90.1(2)
O21 K1 Si2 27.4(2)
O1 K1 Si2 88.2(2)
Si3 K1 Si2 105.72(12)
O4 K1 Si1 26.8(2)
O42 K1 Si1 120.0(3)
O23 K1 Si1 116.3(2)
O41 K1 Si1 86.8(2)
O21 K1 Si1 87.6(2)
O1 K1 Si1 27.22(19)
Si3 K1 Si1 104.68(13)
Si2 K1 Si1 103.97(12)
O4 K1 U1 92.0(2)
O42 K1 U1 94.6(2)
O23 K1 U1 94.1(2)
O41 K1 U1 38.71(19)
O21 K1 U1 38.7(2)
O1 K1 U1 38.82(18)
Si3 K1 U1 66.37(8)
Si2 K1 U1 66.13(9)
Si1 K1 U1 66.03(8)
O105 K2 O64 115.3(6)
O105 K2 O83 121.1(6)
O64 K2 O83 122.5(4)
O105 K2 O101 57.3(4)
O64 K2 O101 114.8(3)
O83 K2 O101 104.0(3)
O64 K2 O102 105.4(6)
O83 K2 O102 131.8(6)
O101 K2 O102 55.4(4)
O105 K2 O61 108.4(6)
O64 K2 O61 55.8(3)
O83 K2 O61 112.0(3)
O101 K2 O61 66.3(3)
O102 K2 O61 98.8(6)
O105 K2 O81 118.5(4)
O64 K2 O81 108.1(3)
O83 K2 O81 52.4(3)
O101 K2 O81 65.9(3)
O102 K2 O81 120.2(4)
O61 K2 O81 64.4(3)
O105 K2 Si6 29.2(3)
O64 K2 Si6 121.2(3)
O83 K2 Si6 113.3(3)
O101 K2 Si6 28.4(2)
O102 K2 Si6 29.4(3)
O61 K2 Si6 88.4(2)
O81 K2 Si6 91.0(2)
O105 K2 Si4 115.7(6)
O64 K2 Si4 27.9(2)
O83 K2 Si4 120.2(2)
O101 K2 Si4 91.0(2)
O102 K2 Si4 104.5(6)
O61 K2 Si4 27.88(19)
O81 K2 Si4 85.6(2)
Si6 K2 Si4 106.77(14)
O105 K2 Si5 125.5(5)
O64 K2 Si5 116.6(3)
O83 K2 Si5 25.7(2)
O101 K2 Si5 86.4(2)
O102 K2 Si5 132.6(4)
O61 K2 Si5 87.9(2)
O81 K2 Si5 26.9(2)
Si6 K2 Si5 105.25(13)
Si4 K2 Si5 102.75(12)
O105 K2 U2 96.0(3)
O64 K2 U2 94.3(2)
O83 K2 U2 90.1(2)
O101 K2 U2 39.21(19)
O102 K2 U2 92.0(4)
O61 K2 U2 38.67(18)
O81 K2 U2 38.2(2)
Si6 K2 U2 67.47(9)
Si4 K2 U2 66.43(8)
Si5 K2 U2 64.95(8)
O1 Si1 O2 116.0(6)
O1 Si1 O3 114.8(6)
O2 Si1 O3 104.8(6)
O1 Si1 O4 103.6(5)
O2 Si1 O4 105.5(6)
O3 Si1 O4 111.8(6)
O1 Si1 K1 59.3(4)
O2 Si1 K1 133.4(4)
O3 Si1 K1 119.2(5)
O4 Si1 K1 45.7(4)
O21 Si2 O24 114.0(6)
O21 Si2 O22 115.9(6)
O24 Si2 O22 104.8(6)
O21 Si2 O23 104.7(5)
O24 Si2 O23 112.0(6)
O22 Si2 O23 105.2(6)
O21 Si2 K1 55.1(4)
O24 Si2 K1 126.7(4)
O22 Si2 K1 127.5(4)
O23 Si2 K1 49.8(4)
O41 Si3 O43 115.6(6)
O41 Si3 O44 114.4(6)
O43 Si3 O44 105.9(6)
O41 Si3 O42 104.3(5)
O43 Si3 O42 105.4(6)
O44 Si3 O42 110.8(6)
O41 Si3 K1 54.5(4)
O43 Si3 K1 123.5(5)
O44 Si3 K1 129.5(5)
O42 Si3 K1 49.8(4)
O63 Si4 O61 116.4(6)
O63 Si4 O62 105.8(7)
O61 Si4 O62 114.4(6)
O63 Si4 O64 104.6(6)
O61 Si4 O64 104.7(5)
O62 Si4 O64 110.5(6)
O63 Si4 K2 122.0(5)
O61 Si4 K2 56.3(4)
O62 Si4 K2 130.5(5)
O64 Si4 K2 48.4(4)
O81 Si5 O82 114.8(6)
O81 Si5 O84 116.2(6)
O82 Si5 O84 105.1(7)
O81 Si5 O83 103.3(5)
O82 Si5 O83 110.0(6)
O84 Si5 O83 107.1(6)
O81 Si5 K2 59.4(4)
O82 Si5 K2 122.4(5)
O84 Si5 K2 129.7(5)
O83 Si5 K2 44.3(4)
O101 Si6 O103 113.6(8)
O101 Si6 O107 117.8(10)
O101 Si6 O102 105.6(9)
O107 Si6 O102 117.8(15)
O101 Si6 O105 106.3(8)
O103 Si6 O105 113.6(12)
O101 Si6 O104 112.3(9)
O103 Si6 O104 111.2(10)
O105 Si6 O104 98.9(10)
O101 Si6 O106 111.9(10)
O107 Si6 O106 103.5(12)
O102 Si6 O106 98.6(12)
O101 Si6 K2 55.4(4)
O103 Si6 K2 126.2(7)
O107 Si6 K2 162.3(8)
O102 Si6 K2 56.3(10)
O105 Si6 K2 51.2(6)
O104 Si6 K2 121.6(7)
O106 Si6 K2 94.1(9)
Si1 O1 U1 177.2(7)
Si1 O1 K1 93.5(4)
U1 O1 K1 84.1(3)
C1 O2 Si1 137.2(11)
C5 O3 Si1 132.5(10)
C9 O4 Si1 131.5(10)
C9 O4 K1 121.1(10)
Si1 O4 K1 107.5(5)
Si2 O21 U1 173.5(6)
Si2 O21 K1 97.5(5)
U1 O21 K1 89.0(3)
C21 O22 Si2 133.2(11)
C25 O23 Si2 130.0(10)
C25 O23 K1 127.5(9)
Si2 O23 K1 102.2(5)
C29 O24 Si2 132.2(11)
Si3 O41 U1 171.1(6)
Si3 O41 K1 97.7(4)
U1 O41 K1 89.6(3)
C41 O42 Si3 130.5(11)
C41 O42 K1 125.4(11)
Si3 O42 K1 101.9(5)
C45 O43 Si3 132.5(12)
C49 O44 Si3 133.1(12)
Si4 O61 U2 172.4(6)
Si4 O61 K2 95.8(4)
U2 O61 K2 88.0(3)
C61 O62 Si4 131.5(11)
C65 O63 Si4 134.6(12)
C69 O64 Si4 130.0(10)
C69 O64 K2 124.5(10)
Si4 O64 K2 103.7(4)
Si5 O81 U2 172.7(7)
Si5 O81 K2 93.7(4)
U2 O81 K2 83.3(3)
C81 O82 Si5 132.7(12)
C85 O83 Si5 129.1(10)
C85 O83 K2 120.6(9)
Si5 O83 K2 110.0(5)
C89 O84 Si5 133.2(13)
Si6 O101 U2 171.4(7)
Si6 O101 K2 96.2(4)
U2 O101 K2 90.2(3)
C101 O102 Si6 131.9(16)
C101 O102 K2 118.4(16)
Si6 O102 K2 94.4(11)
C105 O103 Si6 133.3(14)
C109 O104 Si6 130.0(14)
C101 O105 Si6 131.0(14)
C101 O105 K2 127.1(11)
Si6 O105 K2 99.6(7)
C105 O106 Si6 133.1(15)
C109 O107 Si6 128.9(14)
U2 O121 U1 109.4(5)
C121 N121 U1 91.5(10)
C121 N121 U2 88.2(10)
U1 N121 U2 91.5(4)
C121 N122 C123 122.6(15)
C121 N122 U2 84.3(10)
C123 N122 U2 133.2(10)
C121 N122 U1 79.8(10)
C123 N122 U1 134.8(10)
U2 N122 U1 83.1(4)
O2 C1 C3 110.5(15)
O2 C1 C2 106.4(16)
C3 C1 C2 111.4(19)
O2 C1 C4 111.5(16)
C3 C1 C4 108.6(17)
C2 C1 C4 108.5(16)
C1 C2 H2A 109.5
C1 C2 H2B 109.5
H2A C2 H2B 109.5
C1 C2 H2C 109.5
H2A C2 H2C 109.5
H2B C2 H2C 109.5
C1 C3 H3A 109.5
C1 C3 H3B 109.5
H3A C3 H3B 109.5
C1 C3 H3C 109.5
H3A C3 H3C 109.5
H3B C3 H3C 109.5
C1 C4 H4A 109.5
C1 C4 H4B 109.5
H4A C4 H4B 109.5
C1 C4 H4C 109.5
H4A C4 H4C 109.5
H4B C4 H4C 109.5
O3 C5 C6 111.8(14)
O3 C5 C8 105.3(14)
C6 C5 C8 110.7(16)
O3 C5 C7 108.9(16)
C6 C5 C7 110.8(15)
C8 C5 C7 109.1(16)
C5 C6 H6A 109.5
C5 C6 H6B 109.5
H6A C6 H6B 109.5
C5 C6 H6C 109.5
H6A C6 H6C 109.5
H6B C6 H6C 109.5
C5 C7 H7A 109.5
C5 C7 H7B 109.5
H7A C7 H7B 109.5
C5 C7 H7C 109.5
H7A C7 H7C 109.5
H7B C7 H7C 109.5
C5 C8 H8A 109.5
C5 C8 H8B 109.5
H8A C8 H8B 109.5
C5 C8 H8C 109.5
H8A C8 H8C 109.5
H8B C8 H8C 109.5
O4 C9 C12 110.2(15)
O4 C9 C10 110.3(14)
C12 C9 C10 112.4(16)
O4 C9 C11 105.3(14)
C12 C9 C11 111.3(17)
C10 C9 C11 107.0(17)
C9 C10 H10A 109.5
C9 C10 H10B 109.5
H10A C10 H10B 109.5
C9 C10 H10C 109.5
H10A C10 H10C 109.5
H10B C10 H10C 109.5
C9 C11 H11A 109.5
C9 C11 H11B 109.5
H11A C11 H11B 109.5
C9 C11 H11C 109.5
H11A C11 H11C 109.5
H11B C11 H11C 109.5
C9 C12 H12A 109.5
C9 C12 H12B 109.5
H12A C12 H12B 109.5
C9 C12 H12C 109.5
H12A C12 H12C 109.5
H12B C12 H12C 109.5
O22 C21 C24 108.9(17)
O22 C21 C23 105.8(17)
C24 C21 C23 112(2)
O22 C21 C22 108.6(15)
C24 C21 C22 110(2)
C23 C21 C22 110.8(19)
C21 C22 H22A 109.5
C21 C22 H22B 109.5
H22A C22 H22B 109.5
C21 C22 H22C 109.5
H22A C22 H22C 109.5
H22B C22 H22C 109.5
C21 C23 H23A 109.5
C21 C23 H23B 109.5
H23A C23 H23B 109.5
C21 C23 H23C 109.5
H23A C23 H23C 109.5
H23B C23 H23C 109.5
C21 C24 H24A 109.5
C21 C24 H24B 109.5
H24A C24 H24B 109.5
C21 C24 H24C 109.5
H24A C24 H24C 109.5
H24B C24 H24C 109.5
O23 C25 C26 111.5(15)
O23 C25 C28 111.2(15)
C26 C25 C28 110.8(19)
O23 C25 C27 105.1(14)
C26 C25 C27 110.2(19)
C28 C25 C27 108(2)
C25 C26 H26A 109.5
C25 C26 H26B 109.5
H26A C26 H26B 109.5
C25 C26 H26C 109.5
H26A C26 H26C 109.5
H26B C26 H26C 109.5
C25 C27 H27A 109.5
C25 C27 H27B 109.5
H27A C27 H27B 109.5
C25 C27 H27C 109.5
H27A C27 H27C 109.5
H27B C27 H27C 109.5
C25 C28 H28A 109.5
C25 C28 H28B 109.5
H28A C28 H28B 109.5
C25 C28 H28C 109.5
H28A C28 H28C 109.5
H28B C28 H28C 109.5
O24 C29 C31 106.8(16)
O24 C29 C32 108.3(16)
C31 C29 C32 113.0(17)
O24 C29 C30 110.1(13)
C31 C29 C30 109.8(18)
C32 C29 C30 108.7(17)
C29 C30 H30A 109.5
C29 C30 H30B 109.5
H30A C30 H30B 109.5
C29 C30 H30C 109.5
H30A C30 H30C 109.5
H30B C30 H30C 109.5
C29 C31 H31A 109.5
C29 C31 H31B 109.5
H31A C31 H31B 109.5
C29 C31 H31C 109.5
H31A C31 H31C 109.5
H31B C31 H31C 109.5
C29 C32 H32A 109.5
C29 C32 H32B 109.5
H32A C32 H32B 109.5
C29 C32 H32C 109.5
H32A C32 H32C 109.5
H32B C32 H32C 109.5
O42 C41 C42 107.3(14)
O42 C41 C44 113.1(17)
C42 C41 C44 111.9(16)
O42 C41 C43 106.7(14)
C42 C41 C43 109.3(18)
C44 C41 C43 108.4(16)
C41 C42 H42A 109.5
C41 C42 H42B 109.5
H42A C42 H42B 109.5
C41 C42 H42C 109.5
H42A C42 H42C 109.5
H42B C42 H42C 109.5
C41 C43 H43A 109.5
C41 C43 H43B 109.5
H43A C43 H43B 109.5
C41 C43 H43C 109.5
H43A C43 H43C 109.5
H43B C43 H43C 109.5
C41 C44 H44A 109.5
C41 C44 H44B 109.5
H44A C44 H44B 109.5
C41 C44 H44C 109.5
H44A C44 H44C 109.5
H44B C44 H44C 109.5
O43 C45 C47 105.1(16)
O43 C45 C46 109.5(13)
C47 C45 C46 112.3(16)
O43 C45 C48 106.4(13)
C47 C45 C48 108.8(17)
C46 C45 C48 114.2(19)
C45 C46 H46A 109.5
C45 C46 H46B 109.5
H46A C46 H46B 109.5
C45 C46 H46C 109.5
H46A C46 H46C 109.5
H46B C46 H46C 109.5
C45 C47 H47A 109.5
C45 C47 H47B 109.5
H47A C47 H47B 109.5
C45 C47 H47C 109.5
H47A C47 H47C 109.5
H47B C47 H47C 109.5
C45 C48 H48A 109.5
C45 C48 H48B 109.5
H48A C48 H48B 109.5
C45 C48 H48C 109.5
H48A C48 H48C 109.5
H48B C48 H48C 109.5
O44 C49 C50 105.4(19)
O44 C49 C51 113.3(17)
C50 C49 C51 112(2)
O44 C49 C52 105.9(19)
C50 C49 C52 109(2)
C51 C49 C52 110.2(19)
C49 C50 H50A 109.5
C49 C50 H50B 109.5
H50A C50 H50B 109.5
C49 C50 H50C 109.5
H50A C50 H50C 109.5
H50B C50 H50C 109.5
C49 C51 H51A 109.5
C49 C51 H51B 109.5
H51A C51 H51B 109.5
C49 C51 H51C 109.5
H51A C51 H51C 109.5
H51B C51 H51C 109.5
C49 C52 H52A 109.5
C49 C52 H52B 109.5
H52A C52 H52B 109.5
C49 C52 H52C 109.5
H52A C52 H52C 109.5
H52B C52 H52C 109.5
O62 C61 C64 105.1(15)
O62 C61 C62 110.0(17)
C64 C61 C62 110.4(17)
O62 C61 C63 108.9(17)
C64 C61 C63 112(2)
C62 C61 C63 110.4(17)
C61 C62 H62A 109.5
C61 C62 H62B 109.5
H62A C62 H62B 109.5
C61 C62 H62C 109.5
H62A C62 H62C 109.5
H62B C62 H62C 109.5
C61 C63 H63A 109.5
C61 C63 H63B 109.5
H63A C63 H63B 109.5
C61 C63 H63C 109.5
H63A C63 H63C 109.5
H63B C63 H63C 109.5
C61 C64 H64A 109.5
C61 C64 H64B 109.5
H64A C64 H64B 109.5
C61 C64 H64C 109.5
H64A C64 H64C 109.5
H64B C64 H64C 109.5
O63 C65 C66 107.0(15)
O63 C65 C68 105.4(17)
C66 C65 C68 110(2)
O63 C65 C67 112.5(16)
C66 C65 C67 110(2)
C68 C65 C67 111.2(19)
C65 C66 H66A 109.5
C65 C66 H66B 109.5
H66A C66 H66B 109.5
C65 C66 H66C 109.5
H66A C66 H66C 109.5
H66B C66 H66C 109.5
C65 C67 H67A 109.5
C65 C67 H67B 109.5
H67A C67 H67B 109.5
C65 C67 H67C 109.5
H67A C67 H67C 109.5
H67B C67 H67C 109.5
C65 C68 H68A 109.5
C65 C68 H68B 109.5
H68A C68 H68B 109.5
C65 C68 H68C 109.5
H68A C68 H68C 109.5
H68B C68 H68C 109.5
O64 C69 C70 111.9(16)
O64 C69 C72 105.2(14)
C70 C69 C72 111.9(16)
O64 C69 C71 107.0(14)
C70 C69 C71 111.5(18)
C72 C69 C71 109.0(18)
C69 C70 H70A 109.5
C69 C70 H70B 109.5
H70A C70 H70B 109.5
C69 C70 H70C 109.5
H70A C70 H70C 109.5
H70B C70 H70C 109.5
C69 C71 H71A 109.5
C69 C71 H71B 109.5
H71A C71 H71B 109.5
C69 C71 H71C 109.5
H71A C71 H71C 109.5
H71B C71 H71C 109.5
C69 C72 H72A 109.5
C69 C72 H72B 109.5
H72A C72 H72B 109.5
C69 C72 H72C 109.5
H72A C72 H72C 109.5
H72B C72 H72C 109.5
O82 C81 C84 111.8(16)
O82 C81 C83 105.5(19)
C84 C81 C83 113(2)
O82 C81 C82 105.6(18)
C84 C81 C82 113(2)
C83 C81 C82 107.3(18)
C81 C82 H82A 109.5
C81 C82 H82B 109.5
H82A C82 H82B 109.5
C81 C82 H82C 109.5
H82A C82 H82C 109.5
H82B C82 H82C 109.5
C81 C83 H83A 109.5
C81 C83 H83B 109.5
H83A C83 H83B 109.5
C81 C83 H83C 109.5
H83A C83 H83C 109.5
H83B C83 H83C 109.5
C81 C84 H84A 109.5
C81 C84 H84B 109.5
H84A C84 H84B 109.5
C81 C84 H84C 109.5
H84A C84 H84C 109.5
H84B C84 H84C 109.5
C88 C85 O83 110.2(15)
C88 C85 C86 113.7(18)
O83 C85 C86 111.0(13)
C88 C85 C87 111.4(16)
O83 C85 C87 102.7(13)
C86 C85 C87 107.3(15)
C85 C86 H86A 109.5
C85 C86 H86B 109.5
H86A C86 H86B 109.5
C85 C86 H86C 109.5
H86A C86 H86C 109.5
H86B C86 H86C 109.5
C85 C87 H87A 109.5
C85 C87 H87B 109.5
H87A C87 H87B 109.5
C85 C87 H87C 109.5
H87A C87 H87C 109.5
H87B C87 H87C 109.5
C85 C88 H88A 109.5
C85 C88 H88B 109.5
H88A C88 H88B 109.5
C85 C88 H88C 109.5
H88A C88 H88C 109.5
H88B C88 H88C 109.5
O84 C89 C92 102.9(19)
O84 C89 C91 110.1(16)
C92 C89 C91 112(2)
O84 C89 C90 111.0(16)
C92 C89 C90 111.5(18)
C91 C89 C90 109(2)
C89 C90 H90A 109.5
C89 C90 H90B 109.5
H90A C90 H90B 109.5
C89 C90 H90C 109.5
H90A C90 H90C 109.5
H90B C90 H90C 109.5
C89 C91 H91A 109.5
C89 C91 H91B 109.5
H91A C91 H91B 109.5
C89 C91 H91C 109.5
H91A C91 H91C 109.5
H91B C91 H91C 109.5
C89 C92 H92A 109.5
C89 C92 H92B 109.5
H92A C92 H92B 109.5
C89 C92 H92C 109.5
H92A C92 H92C 109.5
H92B C92 H92C 109.5
O102 C101 C102 97.4(16)
O105 C101 C102 117.2(17)
O102 C101 C104 114.1(15)
O105 C101 C104 111.1(14)
C102 C101 C104 111.3(16)
O102 C101 C103 115.4(18)
O105 C101 C103 98.5(15)
C102 C101 C103 107.8(16)
C104 C101 C103 110.1(16)
C101 C102 H10D 109.5
C101 C102 H10E 109.5
H10D C102 H10E 109.5
C101 C102 H10F 109.5
H10D C102 H10F 109.5
H10E C102 H10F 109.5
C101 C103 H10G 109.5
C101 C103 H10H 109.5
H10G C103 H10H 109.5
C101 C103 H10I 109.5
H10G C103 H10I 109.5
H10H C103 H10I 109.5
C101 C104 H10J 109.5
C101 C104 H10K 109.5
H10J C104 H10K 109.5
C101 C104 H10L 109.5
H10J C104 H10L 109.5
H10K C104 H10L 109.5
O106 C105 C107 129(2)
O103 C105 C107 90.5(16)
O106 C105 C108 105.6(17)
O103 C105 C108 112.9(16)
C107 C105 C108 110.1(16)
O106 C105 C106 94.3(18)
O103 C105 C106 124(2)
C107 C105 C106 105.7(18)
C108 C105 C106 110.5(18)
C105 C106 H10M 109.5
C105 C106 H10N 109.5
H10M C106 H10N 109.5
C105 C106 H10O 109.5
H10M C106 H10O 109.5
H10N C106 H10O 109.5
C105 C107 H10P 109.5
C105 C107 H10Q 109.5
H10P C107 H10Q 109.5
C105 C107 H10R 109.5
H10P C107 H10R 109.5
H10Q C107 H10R 109.5
C105 C108 H10S 109.5
C105 C108 H10T 109.5
H10S C108 H10T 109.5
C105 C108 H10U 109.5
H10S C108 H10U 109.5
H10T C108 H10U 109.5
O104 C109 C110 135(2)
O107 C109 C110 87.2(17)
O104 C109 C111 97.1(16)
O107 C109 C111 116.2(18)
C110 C109 C111 111.3(18)
O104 C109 C112 91.9(15)
O107 C109 C112 120(2)
C110 C109 C112 108.1(18)
C111 C109 C112 111(2)
C109 C110 H11D 109.5
C109 C110 H11E 109.5
H11D C110 H11E 109.5
C109 C110 H11F 109.5
H11D C110 H11F 109.5
H11E C110 H11F 109.5
C109 C111 H11G 109.5
C109 C111 H11H 109.5
H11G C111 H11H 109.5
C109 C111 H11I 109.5
H11G C111 H11I 109.5
H11H C111 H11I 109.5
C109 C112 H11J 109.5
C109 C112 H11K 109.5
H11J C112 H11K 109.5
C109 C112 H11L 109.5
H11J C112 H11L 109.5
H11K C112 H11L 109.5
N122 C121 N121 114.6(15)
N122 C121 C122 123.5(18)
N121 C121 C122 121.8(18)
N122 C121 U1 71.7(9)
N121 C121 U1 59.2(8)
C122 C121 U1 141.7(12)
N122 C121 U2 67.0(9)
N121 C121 U2 62.8(8)
C122 C121 U2 139.7(12)
U1 C121 U2 77.6(5)
C121 C122 H12D 109.5
C121 C122 H12E 109.5
H12D C122 H12E 109.5
C121 C122 H12F 109.5
H12D C122 H12F 109.5
H12E C122 H12F 109.5
N122 C123 C124 110.4(16)
N122 C123 H12G 109.6
C124 C123 H12G 109.6
N122 C123 H12H 109.6
C124 C123 H12H 109.6
H12G C123 H12H 108.1
C123 C124 H12I 109.5
C123 C124 H12J 109.5
H12I C124 H12J 109.5
C123 C124 H12K 109.5
H12I C124 H12K 109.5
H12J C124 H12K 109.5

loop_
_geom_bond_atom_site_label_1
_geom_bond_atom_site_label_2
_geom_bond_distance
U1 O121 2.124(11)
U1 O21 2.234(11)
U1 O41 2.235(9)
U1 O1 2.252(10)
U1 N121 2.360(12)
U1 N122 2.650(13)
U1 C121 2.746(18)
U1 U2 3.4530(6)
U1 K1 3.574(3)
U2 O121 2.106(11)
U2 O81 2.226(11)
U2 O61 2.235(9)
U2 O101 2.260(9)
U2 N121 2.458(13)
U2 N122 2.555(13)
U2 C121 2.762(17)
U2 K2 3.575(3)
K1 O4 2.626(11)
K1 O42 2.665(11)
K1 O23 2.672(11)
K1 O41 2.805(10)
K1 O21 2.830(10)
K1 O1 3.016(11)
K1 Si3 3.413(5)
K1 Si2 3.422(5)
K1 Si1 3.501(5)
K2 O105 2.639(19)
K2 O64 2.639(11)
K2 O83 2.646(11)
K2 O101 2.764(10)
K2 O102 2.78(3)
K2 O61 2.867(10)
K2 O81 3.071(10)
K2 Si6 3.336(5)
K2 Si4 3.428(5)
K2 Si5 3.560(5)
Si1 O1 1.604(10)
Si1 O2 1.632(12)
Si1 O3 1.637(12)
Si1 O4 1.657(11)
Si2 O21 1.590(12)
Si2 O24 1.633(12)
Si2 O22 1.645(11)
Si2 O23 1.646(10)
Si3 O41 1.602(10)
Si3 O43 1.614(12)
Si3 O44 1.619(13)
Si3 O42 1.651(11)
Si4 O63 1.601(13)
Si4 O61 1.611(10)
Si4 O62 1.634(12)
Si4 O64 1.651(11)
Si5 O81 1.613(11)
Si5 O82 1.620(13)
Si5 O84 1.624(12)
Si5 O83 1.643(10)
Si6 O101 1.594(10)
Si6 O103 1.624(13)
Si6 O107 1.636(14)
Si6 O102 1.640(14)
Si6 O105 1.648(14)
Si6 O104 1.657(14)
Si6 O106 1.662(15)
O2 C1 1.43(2)
O3 C5 1.41(2)
O4 C9 1.444(17)
O22 C21 1.41(2)
O23 C25 1.44(2)
O24 C29 1.45(2)
O42 C41 1.442(19)
O43 C45 1.467(17)
O44 C49 1.44(3)
O62 C61 1.44(2)
O63 C65 1.44(2)
O64 C69 1.452(18)
O82 C81 1.44(2)
O83 C85 1.469(19)
O84 C89 1.47(2)
O102 C101 1.439(18)
O103 C105 1.465(18)
O104 C109 1.431(17)
O105 C101 1.442(17)
O106 C105 1.428(18)
O107 C109 1.467(18)
N121 C121 1.34(2)
N122 C121 1.33(2)
N122 C123 1.47(2)
C1 C3 1.51(3)
C1 C2 1.51(3)
C1 C4 1.53(3)
C2 H2A 0.9800
C2 H2B 0.9800
C2 H2C 0.9800
C3 H3A 0.9800
C3 H3B 0.9800
C3 H3C 0.9800
C4 H4A 0.9800
C4 H4B 0.9800
C4 H4C 0.9800
C5 C6 1.49(2)
C5 C8 1.53(2)
C5 C7 1.53(2)
C6 H6A 0.9800
C6 H6B 0.9800
C6 H6C 0.9800
C7 H7A 0.9800
C7 H7B 0.9800
C7 H7C 0.9800
C8 H8A 0.9800
C8 H8B 0.9800
C8 H8C 0.9800
C9 C12 1.50(3)
C9 C10 1.54(3)
C9 C11 1.59(3)
C10 H10A 0.9800
C10 H10B 0.9800
C10 H10C 0.9800
C11 H11A 0.9800
C11 H11B 0.9800
C11 H11C 0.9800
C12 H12A 0.9800
C12 H12B 0.9800
C12 H12C 0.9800
C21 C24 1.46(3)
C21 C23 1.53(3)
C21 C22 1.57(3)
C22 H22A 0.9800
C22 H22B 0.9800
C22 H22C 0.9800
C23 H23A 0.9800
C23 H23B 0.9800
C23 H23C 0.9800
C24 H24A 0.9800
C24 H24B 0.9800
C24 H24C 0.9800
C25 C26 1.49(3)
C25 C28 1.50(3)
C25 C27 1.54(3)
C26 H26A 0.9800
C26 H26B 0.9800
C26 H26C 0.9800
C27 H27A 0.9800
C27 H27B 0.9800
C27 H27C 0.9800
C28 H28A 0.9800
C28 H28B 0.9800
C28 H28C 0.9800
C29 C31 1.46(3)
C29 C32 1.53(3)
C29 C30 1.55(3)
C30 H30A 0.9800
C30 H30B 0.9800
C30 H30C 0.9800
C31 H31A 0.9800
C31 H31B 0.9800
C31 H31C 0.9800
C32 H32A 0.9800
C32 H32B 0.9800
C32 H32C 0.9800
C41 C42 1.49(2)
C41 C44 1.52(3)
C41 C43 1.54(3)
C42 H42A 0.9800
C42 H42B 0.9800
C42 H42C 0.9800
C43 H43A 0.9800
C43 H43B 0.9800
C43 H43C 0.9800
C44 H44A 0.9800
C44 H44B 0.9800
C44 H44C 0.9800
C45 C47 1.48(3)
C45 C46 1.49(3)
C45 C48 1.50(3)
C46 H46A 0.9800
C46 H46B 0.9800
C46 H46C 0.9800
C47 H47A 0.9800
C47 H47B 0.9800
C47 H47C 0.9800
C48 H48A 0.9800
C48 H48B 0.9800
C48 H48C 0.9800
C49 C50 1.51(3)
C49 C51 1.53(3)
C49 C52 1.54(3)
C50 H50A 0.9800
C50 H50B 0.9800
C50 H50C 0.9800
C51 H51A 0.9800
C51 H51B 0.9800
C51 H51C 0.9800
C52 H52A 0.9800
C52 H52B 0.9800
C52 H52C 0.9800
C61 C64 1.52(3)
C61 C62 1.52(3)
C61 C63 1.52(3)
C62 H62A 0.9800
C62 H62B 0.9800
C62 H62C 0.9800
C63 H63A 0.9800
C63 H63B 0.9800
C63 H63C 0.9800
C64 H64A 0.9800
C64 H64B 0.9800
C64 H64C 0.9800
C65 C66 1.50(3)
C65 C68 1.51(3)
C65 C67 1.52(3)
C66 H66A 0.9800
C66 H66B 0.9800
C66 H66C 0.9800
C67 H67A 0.9800
C67 H67B 0.9800
C67 H67C 0.9800
C68 H68A 0.9800
C68 H68B 0.9800
C68 H68C 0.9800
C69 C70 1.49(3)
C69 C72 1.54(3)
C69 C71 1.55(3)
C70 H70A 0.9800
C70 H70B 0.9800
C70 H70C 0.9800
C71 H71A 0.9800
C71 H71B 0.9800
C71 H71C 0.9800
C72 H72A 0.9800
C72 H72B 0.9800
C72 H72C 0.9800
C81 C84 1.50(3)
C81 C83 1.53(3)
C81 C82 1.54(3)
C82 H82A 0.9800
C82 H82B 0.9800
C82 H82C 0.9800
C83 H83A 0.9800
C83 H83B 0.9800
C83 H83C 0.9800
C84 H84A 0.9800
C84 H84B 0.9800
C84 H84C 0.9800
C85 C88 1.43(3)
C85 C86 1.55(3)
C85 C87 1.59(3)
C86 H86A 0.9800
C86 H86B 0.9800
C86 H86C 0.9800
C87 H87A 0.9800
C87 H87B 0.9800
C87 H87C 0.9800
C88 H88A 0.9800
C88 H88B 0.9800
C88 H88C 0.9800
C89 C92 1.49(3)
C89 C91 1.50(3)
C89 C90 1.51(3)
C90 H90A 0.9800
C90 H90B 0.9800
C90 H90C 0.9800
C91 H91A 0.9800
C91 H91B 0.9800
C91 H91C 0.9800
C92 H92A 0.9800
C92 H92B 0.9800
C92 H92C 0.9800
C101 C102 1.498(14)
C101 C104 1.502(14)
C101 C103 1.506(14)
C102 H10D 0.9800
C102 H10E 0.9800
C102 H10F 0.9800
C103 H10G 0.9800
C103 H10H 0.9800
C103 H10I 0.9800
C104 H10J 0.9800
C104 H10K 0.9800
C104 H10L 0.9800
C105 C107 1.496(14)
C105 C108 1.497(15)
C105 C106 1.510(15)
C106 H10M 0.9800
C106 H10N 0.9800
C106 H10O 0.9800
C107 H10P 0.9800
C107 H10Q 0.9800
C107 H10R 0.9800
C108 H10S 0.9800
C108 H10T 0.9800
C108 H10U 0.9800
C109 C110 1.480(15)
C109 C111 1.486(15)
C109 C112 1.501(15)
C110 H11D 0.9800
C110 H11E 0.9800
C110 H11F 0.9800
C111 H11G 0.9800
C111 H11H 0.9800
C111 H11I 0.9800
C112 H11J 0.9800
C112 H11K 0.9800
C112 H11L 0.9800
C121 C122 1.53(2)
C122 H12D 0.9800
C122 H12E 0.9800
C122 H12F 0.9800
C123 C124 1.51(3)
C123 H12G 0.9900
C123 H12H 0.9900
C124 H12I 0.9800
C124 H12J 0.9800
C124 H12K 0.9800

loop_
_geom_torsion_atom_site_label_1
_geom_torsion_atom_site_label_2
_geom_torsion_atom_site_label_3
_geom_torsion_atom_site_label_4
_geom_torsion
O2 Si1 O1 K1 -126.9(5)
O3 Si1 O1 K1 110.5(6)
O4 Si1 O1 K1 -11.7(5)
O1 Si1 O2 C1 -105.9(16)
O3 Si1 O2 C1 21.9(17)
O4 Si1 O2 C1 140.2(15)
K1 Si1 O2 C1 -177.2(13)
O1 Si1 O3 C5 -43.7(16)
O2 Si1 O3 C5 -172.1(14)
O4 Si1 O3 C5 74.0(15)
K1 Si1 O3 C5 23.7(16)
O1 Si1 O4 C9 -166.0(15)
O2 Si1 O4 C9 -43.6(16)
O3 Si1 O4 C9 69.8(16)
K1 Si1 O4 C9 179.9(18)
O1 Si1 O4 K1 14.2(7)
O2 Si1 O4 K1 136.5(5)
O3 Si1 O4 K1 -110.1(6)
O24 Si2 O21 K1 119.1(5)
O22 Si2 O21 K1 -119.1(5)
O23 Si2 O21 K1 -3.6(6)
O21 Si2 O22 C21 -87.7(18)
O24 Si2 O22 C21 38.8(18)
O23 Si2 O22 C21 157.1(17)
K1 Si2 O22 C21 -152.3(15)
O21 Si2 O23 C25 -170.4(13)
O24 Si2 O23 C25 65.6(14)
O22 Si2 O23 C25 -47.7(14)
K1 Si2 O23 C25 -174.3(15)
O21 Si2 O23 K1 3.9(6)
O24 Si2 O23 K1 -120.1(6)
O22 Si2 O23 K1 126.5(5)
O21 Si2 O24 C29 -39.1(17)
O22 Si2 O24 C29 -166.8(15)
O23 Si2 O24 C29 79.6(16)
K1 Si2 O24 C29 24.2(17)
O43 Si3 O41 K1 -114.2(6)
O44 Si3 O41 K1 122.2(6)
O42 Si3 O41 K1 1.0(6)
O41 Si3 O42 C41 -164.7(15)
O43 Si3 O42 C41 -42.5(16)
O44 Si3 O42 C41 71.7(16)
K1 Si3 O42 C41 -163.6(18)
O41 Si3 O42 K1 -1.1(6)
O43 Si3 O42 K1 121.1(5)
O44 Si3 O42 K1 -124.7(6)
O41 Si3 O43 C45 -83.1(14)
O44 Si3 O43 C45 44.8(15)
O42 Si3 O43 C45 162.2(13)
K1 Si3 O43 C45 -146.1(12)
O41 Si3 O44 C49 -49.3(18)
O43 Si3 O44 C49 -177.8(16)
O42 Si3 O44 C49 68.3(18)
K1 Si3 O44 C49 13.9(19)
O63 Si4 O61 K2 -112.4(6)
O62 Si4 O61 K2 123.6(5)
O64 Si4 O61 K2 2.5(6)
O63 Si4 O62 C61 -169.1(14)
O61 Si4 O62 C61 -39.6(16)
O64 Si4 O62 C61 78.3(15)
K2 Si4 O62 C61 26.0(17)
O61 Si4 O63 C65 -72.3(17)
O62 Si4 O63 C65 56.0(16)
O64 Si4 O63 C65 172.7(15)
K2 Si4 O63 C65 -137.5(14)
O63 Si4 O64 C69 -44.6(15)
O61 Si4 O64 C69 -167.5(14)
O62 Si4 O64 C69 68.8(15)
K2 Si4 O64 C69 -164.8(16)
O63 Si4 O64 K2 120.1(6)
O61 Si4 O64 K2 -2.8(7)
O62 Si4 O64 K2 -126.5(5)
O82 Si5 O81 K2 114.3(5)
O84 Si5 O81 K2 -122.5(6)
O83 Si5 O81 K2 -5.5(5)
O81 Si5 O82 C81 -36.5(17)
O84 Si5 O82 C81 -165.5(15)
O83 Si5 O82 C81 79.5(16)
K2 Si5 O82 C81 31.7(17)
O81 Si5 O83 C85 -166.9(13)
O82 Si5 O83 C85 70.0(14)
O84 Si5 O83 C85 -43.6(14)
K2 Si5 O83 C85 -173.6(15)
O81 Si5 O83 K2 6.7(6)
O82 Si5 O83 K2 -116.3(6)
O84 Si5 O83 K2 130.0(6)
O81 Si5 O84 C89 -104.2(17)
O82 Si5 O84 C89 23.9(18)
O83 Si5 O84 C89 140.9(16)
K2 Si5 O84 C89 -175.0(14)
O103 Si6 O101 K2 118.8(8)
O107 Si6 O101 K2 -160.8(9)
O102 Si6 O101 K2 -26.8(13)
O105 Si6 O101 K2 -6.8(11)
O104 Si6 O101 K2 -113.9(7)
O106 Si6 O101 K2 79.4(9)
O101 Si6 O102 C101 162(3)
O107 Si6 O102 C101 -64(3)
O106 Si6 O102 C101 46(3)
K2 Si6 O102 C101 135(4)
O101 Si6 O102 K2 26.5(11)
O107 Si6 O102 K2 160.5(10)
O106 Si6 O102 K2 -89.2(11)
O101 Si6 O103 C105 -61(2)
O105 Si6 O103 C105 61(2)
O104 Si6 O103 C105 171.6(18)
K2 Si6 O103 C105 3(2)
O101 Si6 O104 C109 -80(2)
O103 Si6 O104 C109 48(2)
O105 Si6 O104 C109 168(2)
K2 Si6 O104 C109 -142.5(17)
O101 Si6 O105 C101 -156(2)
O103 Si6 O105 C101 78(3)
O104 Si6 O105 C101 -39(3)
K2 Si6 O105 C101 -163(3)
O101 Si6 O105 K2 7.2(12)
O103 Si6 O105 K2 -118.5(10)
O104 Si6 O105 K2 123.7(10)
O101 Si6 O106 C105 65(3)
O107 Si6 O106 C105 -63(3)
O102 Si6 O106 C105 176(3)
K2 Si6 O106 C105 119(3)
O101 Si6 O107 C109 68(2)
O102 Si6 O107 C109 -61(3)
O106 Si6 O107 C109 -168(2)
K2 Si6 O107 C109 5(5)
Si1 O2 C1 C3 50(2)
Si1 O2 C1 C2 170.9(13)
Si1 O2 C1 C4 -71(2)
Si1 O3 C5 C6 -32(2)
Si1 O3 C5 C8 -152.2(14)
Si1 O3 C5 C7 90.9(18)
Si1 O4 C9 C12 82(2)
K1 O4 C9 C12 -98.2(16)
Si1 O4 C9 C10 -43(2)
K1 O4 C9 C10 137.1(13)
Si1 O4 C9 C11 -157.9(13)
K1 O4 C9 C11 21.9(19)
Si2 O22 C21 C24 -84(2)
Si2 O22 C21 C23 155.5(16)
Si2 O22 C21 C22 36(3)
Si2 O23 C25 C26 76(2)
K1 O23 C25 C26 -96.6(17)
Si2 O23 C25 C28 -48(2)
K1 O23 C25 C28 139.1(16)
Si2 O23 C25 C27 -164.4(17)
K1 O23 C25 C27 23(2)
Si2 O24 C29 C31 -155.1(15)
Si2 O24 C29 C32 82.8(18)
Si2 O24 C29 C30 -36(2)
Si3 O42 C41 C42 -155.3(14)
K1 O42 C41 C42 45(2)
Si3 O42 C41 C44 -31(2)
K1 O42 C41 C44 168.3(11)
Si3 O42 C41 C43 87.7(19)
K1 O42 C41 C43 -72.5(15)
Si3 O43 C45 C47 154.6(14)
Si3 O43 C45 C46 34(2)
Si3 O43 C45 C48 -90.1(19)
Si3 O44 C49 C50 127.6(17)
Si3 O44 C49 C51 4(3)
Si3 O44 C49 C52 -116.6(18)
Si4 O62 C61 C64 -155.0(14)
Si4 O62 C61 C62 -36(2)
Si4 O62 C61 C63 85(2)
Si4 O63 C65 C66 65(2)
Si4 O63 C65 C68 -178.1(16)
Si4 O63 C65 C67 -57(2)
Si4 O64 C69 C70 -34(2)
K2 O64 C69 C70 164.1(13)
Si4 O64 C69 C72 -155.6(14)
K2 O64 C69 C72 42.4(19)
Si4 O64 C69 C71 88.5(18)
K2 O64 C69 C71 -73.5(17)
Si5 O82 C81 C84 -39(2)
Si5 O82 C81 C83 -162.0(14)
Si5 O82 C81 C82 85(2)
Si5 O83 C85 C88 75.7(19)
K2 O83 C85 C88 -97.4(16)
Si5 O83 C85 C86 -51.2(19)
K2 O83 C85 C86 135.8(13)
Si5 O83 C85 C87 -165.6(11)
K2 O83 C85 C87 21.4(16)
Si5 O84 C89 C92 162.7(16)
Si5 O84 C89 C91 -77(3)
Si5 O84 C89 C90 43(2)
Si6 O102 C101 C102 136(3)
K2 O102 C101 C102 -96.6(17)
Si6 O102 C101 C104 19(4)
K2 O102 C101 C104 146.1(14)
Si6 O102 C101 C103 -110(3)
K2 O102 C101 C103 17(2)
Si6 O105 C101 C102 93(3)
K2 O105 C101 C102 -66(2)
Si6 O105 C101 C104 -37(3)
K2 O105 C101 C104 164.2(16)
Si6 O105 C101 C103 -152(2)
K2 O105 C101 C103 49(2)
Si6 O106 C105 C107 61(3)
Si6 O106 C105 C108 -72(3)
Si6 O106 C105 C106 175(3)
Si6 O103 C105 C107 163.5(19)
Si6 O103 C105 C108 51(2)
Si6 O103 C105 C106 -87(3)
Si6 O104 C109 C110 -39(4)
Si6 O104 C109 C111 92(2)
Si6 O104 C109 C112 -157(2)
Si6 O107 C109 C110 -161(2)
Si6 O107 C109 C111 -49(3)
Si6 O107 C109 C112 90(3)
C123 N122 C121 N121 179.1(14)
U2 N122 C121 N121 -42.1(12)
U1 N122 C121 N121 41.9(12)
C123 N122 C121 C122 -3(2)
U2 N122 C121 C122 135.4(15)
U1 N122 C121 C122 -140.6(16)
C123 N122 C121 U1 137.3(14)
U2 N122 C121 U1 -84.0(3)
C123 N122 C121 U2 -138.8(14)
U1 N122 C121 U2 84.0(3)
U1 N121 C121 N122 -47.5(13)
U2 N121 C121 N122 44.0(13)
U1 N121 C121 C122 134.9(14)
U2 N121 C121 C122 -133.6(15)
U2 N121 C121 U1 91.5(4)
U1 N121 C121 U2 -91.5(4)
C121 N122 C123 C124 -121.0(18)
U2 N122 C123 C124 123.1(15)
U1 N122 C123 C124 -11(2)
